data_7054113
loop_
_publ_author_name
'Laufer, Sonja'
'Strobel, Sabine'
'Schleid, Thomas'
'Cybinska, Joanna'
'Mudring, Anja-Verena'
'Hartenbach, Ingo'

_publ_section_title
;
 Yttrium(iii) oxomolybdates(vi) as potential host materials for
 luminescence applications: an investigation of Eu3+-doped Y2[MoO4]3 and
 Y2[MoO4]2[Mo2O7]
;
_journal_issue 7
_journal_name_full 'New Journal of Chemistry'
_journal_page_first 1919
_journal_paper_doi 10.1039/c3nj00166k
_journal_volume 37
_journal_year 2013
_chemical_formula_sum 'Mo3 O12 Y2'
_chemical_formula_weight 657.64
_chemical_name_systematic
; 
 ? 
;
_space_group_IT_number 32
_symmetry_cell_setting orthorhombic
_symmetry_space_group_name_Hall 'P 2 -2ab'
_symmetry_space_group_name_H-M 'P b a 2'
_atom_sites_solution_primary direct
_atom_sites_solution_secondary difmap
_audit_creation_method SHELXL-97
_cell_angle_alpha 90.00
_cell_angle_beta 90.00
_cell_angle_gamma 90.00
_cell_formula_units_Z 4
_cell_length_a 10.3021(3)
_cell_length_b 10.3241(3)
_cell_length_c 10.5725(3)
_cell_measurement_reflns_used 36720
_cell_measurement_temperature 293(2)
_cell_measurement_theta_max 35.63
_cell_measurement_theta_min 0.41
_cell_volume 1124.49(6)
_computing_cell_refinement 'Denzo (W. Minor & Z. Otwinowski)'
_computing_data_collection 'Nonius Collect-Software'
_computing_data_reduction 'Denzo (W. Minor & Z. Otwinowski)'
_computing_structure_refinement 'SHELXL-97 (Sheldrick, 1997)'
_computing_structure_solution 'SHELXS-97 (Sheldrick, 1997)'
_diffrn_ambient_temperature 293(2)
_diffrn_measured_fraction_theta_full 0.999
_diffrn_measured_fraction_theta_max 0.999
_diffrn_measurement_device_type 'Nonius Kappa-CCD'
_diffrn_measurement_method 'four-circle, ccd-detector'
_diffrn_radiation_monochromator graphite
_diffrn_radiation_source 'fine-focus sealed tube'
_diffrn_radiation_type MoK\a
_diffrn_radiation_wavelength 0.71073
_diffrn_reflns_av_R_equivalents 0.1005
_diffrn_reflns_av_sigmaI/netI 0.0470
_diffrn_reflns_limit_h_max 16
_diffrn_reflns_limit_h_min -16
_diffrn_reflns_limit_k_max 16
_diffrn_reflns_limit_k_min -16
_diffrn_reflns_limit_l_max 17
_diffrn_reflns_limit_l_min -17
_diffrn_reflns_number 49356
_diffrn_reflns_theta_full 35.65
_diffrn_reflns_theta_max 35.65
_diffrn_reflns_theta_min 2.79
_exptl_absorpt_coefficient_mu 13.514
_exptl_absorpt_correction_T_max 0.6108
_exptl_absorpt_correction_T_min 0.3597
_exptl_absorpt_correction_type numerical
_exptl_absorpt_process_details 'programs X-SHAPE and HABITUS by w. Herrendorf, Univ. Giessen, 1995'
_exptl_crystal_colour colourless
_exptl_crystal_density_diffrn 3.885
_exptl_crystal_density_method 'not measured'
_exptl_crystal_description lath-shaped
_exptl_crystal_F_000 1200
_exptl_crystal_size_max 0.069
_exptl_crystal_size_mid 0.058
_exptl_crystal_size_min 0.030
_refine_diff_density_max 1.170
_refine_diff_density_min -1.658
_refine_diff_density_rms 0.230
_refine_ls_abs_structure_details 'Flack H D (1983), Acta Cryst. A39, 876-881'
_refine_ls_abs_structure_Flack -0.014(4)
_refine_ls_extinction_coef 0.00166(12)
_refine_ls_extinction_expression Fc^*^=kFc[1+0.001xFc^2^\l^3^/sin(2\q)]^-1/4^
_refine_ls_extinction_method SHELXL
_refine_ls_goodness_of_fit_ref 1.032
_refine_ls_matrix_type full
_refine_ls_number_parameters 156
_refine_ls_number_reflns 5187
_refine_ls_number_restraints 1
_refine_ls_restrained_S_all 1.032
_refine_ls_R_factor_all 0.0470
_refine_ls_R_factor_gt 0.0370
_refine_ls_shift/su_max 0.002
_refine_ls_shift/su_mean 0.000
_refine_ls_structure_factor_coef Fsqd
_refine_ls_weighting_details 'calc w=1/[\s^2^(Fo^2^)+(0.0308P)^2^+2.3454P] where P=(Fo^2^+2Fc^2^)/3'
_refine_ls_weighting_scheme calc
_refine_ls_wR_factor_gt 0.0721
_refine_ls_wR_factor_ref 0.0755
_reflns_number_gt 4585
_reflns_number_total 5187
_reflns_threshold_expression >2sigma(I)
_cod_data_source_file c3nj00166k.cif
_cod_data_source_block c:\crystal\x-red32\y2mo3o
_cod_original_sg_symbol_H-M Pba2
_cod_database_code 7054113

loop_
_symmetry_equiv_pos_as_xyz
'x, y, z'
'-x, -y, z'
'-x+1/2, y+1/2, z'
'x+1/2, -y+1/2, z'

loop_
_atom_site_label
_atom_site_type_symbol
_atom_site_fract_x
_atom_site_fract_y
_atom_site_fract_z
_atom_site_U_iso_or_equiv
_atom_site_adp_type
_atom_site_occupancy
_atom_site_symmetry_multiplicity
_atom_site_calc_flag
Y1 Y 0.31369(16) 0.99654(13) 0.73702(11) 0.0081(3) Uani 1 1 d
Y2 Y 0.00547(11) 0.81362(15) 0.26206(12) 0.0094(3) Uani 1 1 d
Mo1 Mo 0.24341(14) 0.24428(15) 1.0003(3) 0.00998(8) Uani 1 1 d
Mo2 Mo 0.29545(13) 0.99026(8) 0.35711(9) 0.0094(2) Uani 1 1 d
Mo3 Mo 0.9974(2) 0.79347(13) 0.64275(9) 0.0088(2) Uani 1 1 d
O1 O 0.1697(11) 0.3581(10) 0.9009(10) 0.0210(19) Uani 1 1 d
O2 O 0.6811(11) 0.8748(11) 0.9051(11) 0.025(2) Uani 1 1 d
O3 O 0.8746(9) 0.8288(9) 0.0923(10) 0.0171(17) Uani 1 1 d
O4 O 0.3578(9) 0.3186(10) 0.1002(10) 0.0178(17) Uani 1 1 d
O5 O 0.1192(8) 0.6205(7) 0.2938(8) 0.0214(16) Uani 1 1 d
O6 O 0.6505(8) 0.1591(7) 0.3040(8) 0.0232(17) Uani 1 1 d
O7 O 0.1189(7) 0.8815(7) 0.7193(8) 0.0217(15) Uani 1 1 d
O8 O 0.6579(8) 0.3494(8) 0.6849(8) 0.0232(15) Uani 1 1 d
O9 O 0.3065(14) 0.9895(8) 0.5177(13) 0.030(3) Uani 1 1 d
O10 O 0.0163(7) 0.8065(12) 0.4766(12) 0.020(2) Uani 1 1 d
O11 O 0.1300(13) 0.0045(4) 0.3123(14) 0.012(2) Uani 1 1 d
O12 O 0.0049(5) 0.6252(12) 0.6935(14) 0.011(2) Uani 1 1 d

loop_
_atom_site_aniso_label
_atom_site_aniso_U_11
_atom_site_aniso_U_22
_atom_site_aniso_U_33
_atom_site_aniso_U_23
_atom_site_aniso_U_13
_atom_site_aniso_U_12
Y1 0.0092(6) 0.0087(5) 0.0064(6) -0.0004(3) 0.0007(5) 0.00037(18)
Y2 0.0099(5) 0.0066(5) 0.0116(7) 0.0002(5) 0.0006(3) -0.0003(2)
Mo1 0.0120(4) 0.0105(4) 0.00742(13) 0.0000(4) 0.0004(3) -0.0006(3)
Mo2 0.0098(4) 0.0091(3) 0.0093(4) -0.0008(3) -0.0007(4) 0.0005(2)
Mo3 0.0100(3) 0.0057(4) 0.0108(4) 0.0007(4) 0.0000(4) -0.00010(15)
O1 0.034(5) 0.021(4) 0.008(3) 0.007(3) 0.006(3) 0.004(3)
O2 0.028(4) 0.022(4) 0.024(4) 0.008(3) 0.009(3) 0.005(3)
O3 0.015(3) 0.017(3) 0.019(4) -0.009(3) -0.003(3) -0.001(2)
O4 0.017(3) 0.021(3) 0.016(3) -0.010(3) -0.001(3) -0.004(2)
O5 0.023(3) 0.018(3) 0.024(3) 0.006(2) 0.000(3) 0.016(3)
O6 0.025(4) 0.018(3) 0.028(4) 0.010(3) 0.007(3) 0.011(3)
O7 0.018(3) 0.014(3) 0.033(4) 0.001(3) -0.003(3) -0.006(2)
O8 0.017(3) 0.021(3) 0.031(4) 0.002(3) -0.001(3) -0.007(2)
O9 0.024(5) 0.057(6) 0.008(4) -0.010(3) 0.000(3) 0.004(3)
O10 0.028(4) 0.018(4) 0.015(4) 0.004(3) 0.008(3) -0.004(2)
O11 0.010(4) 0.016(4) 0.010(4) 0.0017(17) -0.004(3) -0.0002(17)
O12 0.008(4) 0.006(4) 0.020(5) 0.002(3) -0.0004(19) 0.0027(16)

loop_
_atom_type_symbol
_atom_type_description
_atom_type_scat_dispersion_real
_atom_type_scat_dispersion_imag
_atom_type_scat_source
Y Y -2.7962 3.5667 'International Tables Vol C Tables 4.2.6.8 and 6.1.1.4'
Mo Mo -1.6832 0.6857 'International Tables Vol C Tables 4.2.6.8 and 6.1.1.4'
O O 0.0106 0.0060 'International Tables Vol C Tables 4.2.6.8 and 6.1.1.4'

loop_
_geom_angle_atom_site_label_1
_geom_angle_atom_site_label_2
_geom_angle_atom_site_label_3
_geom_angle
_geom_angle_site_symmetry_1
_geom_angle_site_symmetry_3
O2 Y1 O1 76.2(5) 2_675 3
O2 Y1 O9 145.0(4) 2_675 .
O1 Y1 O9 138.7(4) 3 .
O2 Y1 O8 78.3(4) 2_675 4_465
O1 Y1 O8 132.0(4) 3 4_465
O9 Y1 O8 76.3(4) . 4_465
O2 Y1 O12 78.4(5) 2_675 3
O1 Y1 O12 116.8(5) 3 3
O9 Y1 O12 81.2(5) . 3
O8 Y1 O12 96.7(4) 4_465 3
O2 Y1 O7 112.9(4) 2_675 .
O1 Y1 O7 78.7(3) 3 .
O9 Y1 O7 82.9(4) . .
O8 Y1 O7 74.7(2) 4_465 .
O12 Y1 O7 163.4(4) 3 .
O2 Y1 O12 116.8(5) 2_675 4_565
O1 Y1 O12 75.6(4) 3 4_565
O9 Y1 O12 79.4(5) . 4_565
O8 Y1 O12 152.4(4) 4_465 4_565
O12 Y1 O12 66.5(5) 3 4_565
O7 Y1 O12 115.2(3) . 4_565
O2 Y1 Y1 88.0(3) 2_675 2_675
O1 Y1 Y1 86.3(3) 3 2_675
O9 Y1 Y1 91.9(4) . 2_675
O8 Y1 Y1 132.6(3) 4_465 2_675
O12 Y1 Y1 35.9(3) 3 2_675
O7 Y1 Y1 150.1(2) . 2_675
O12 Y1 Y1 35.2(3) 4_565 2_675
O4 Y2 O3 76.3(5) 3 1_455
O4 Y2 O10 137.7(3) 3 .
O3 Y2 O10 145.9(3) 1_455 .
O4 Y2 O6 127.4(4) 3 3
O3 Y2 O6 77.5(3) 1_455 3
O10 Y2 O6 79.6(3) . 3
O4 Y2 O5 79.2(3) 3 .
O3 Y2 O5 118.3(4) 1_455 .
O10 Y2 O5 78.7(4) . .
O6 Y2 O5 74.4(3) 3 .
O4 Y2 O11 121.5(4) 3 2_565
O3 Y2 O11 76.9(4) 1_455 2_565
O10 Y2 O11 80.4(4) . 2_565
O6 Y2 O11 95.4(4) 3 2_565
O5 Y2 O11 158.1(4) . 2_565
O4 Y2 O11 79.2(4) 3 1_565
O3 Y2 O11 116.0(4) 1_455 1_565
O10 Y2 O11 77.3(4) . 1_565
O6 Y2 O11 153.3(4) 3 1_565
O5 Y2 O11 113.5(4) . 1_565
O11 Y2 O11 67.7(5) 2_565 1_565
O4 Y2 Y2 89.7(3) 3 2_575
O3 Y2 Y2 85.0(2) 1_455 2_575
O10 Y2 Y2 91.9(3) . 2_575
O6 Y2 Y2 132.1(3) 3 2_575
O5 Y2 Y2 150.2(3) . 2_575
O11 Y2 Y2 36.9(3) 2_565 2_575
O11 Y2 Y2 36.7(3) 1_565 2_575
O3 Mo1 O1 109.0(6) 2_666 .
O3 Mo1 O4 108.8(7) 2_666 1_556
O1 Mo1 O4 111.0(6) . 1_556
O3 Mo1 O2 109.0(6) 2_666 2_665
O1 Mo1 O2 108.4(7) . 2_665
O4 Mo1 O2 110.5(6) 1_556 2_665
O9 Mo2 O6 107.3(4) . 2_665
O9 Mo2 O5 110.7(4) . 3
O6 Mo2 O5 113.6(4) 2_665 3
O9 Mo2 O11 109.3(7) . 1_565
O6 Mo2 O11 107.2(3) 2_665 1_565
O5 Mo2 O11 108.6(4) 3 1_565
O7 Mo3 O8 111.3(3) 1_655 3_655
O7 Mo3 O10 110.0(4) 1_655 1_655
O8 Mo3 O10 109.0(4) 3_655 1_655
O7 Mo3 O12 109.2(4) 1_655 1_655
O8 Mo3 O12 106.1(3) 3_655 1_655
O10 Mo3 O12 111.1(6) 1_655 1_655
Mo1 O1 Y1 148.8(6) . 3_545
Mo1 O2 Y1 149.4(6) 2_665 2_675
Mo1 O3 Y2 147.1(6) 2_664 1_655
Mo1 O4 Y2 151.5(6) 1_554 3_545
Mo2 O5 Y2 165.4(5) 3_545 .
Mo2 O6 Y2 154.3(5) 2_665 3_545
Mo3 O7 Y1 156.4(4) 1_455 .
Mo3 O8 Y1 155.9(5) 3_645 4_565
Mo2 O9 Y1 177.1(7) . .
Mo3 O10 Y2 170.5(4) 1_455 .
Mo2 O11 Y2 133.0(4) 1_545 2_565
Mo2 O11 Y2 120.2(3) 1_545 1_545
Y2 O11 Y2 106.3(5) 2_565 1_545
Mo3 O12 Y1 129.4(4) 1_455 3_545
Mo3 O12 Y1 121.7(3) 1_455 4_465
Y1 O12 Y1 108.9(5) 3_545 4_465

loop_
_geom_bond_atom_site_label_1
_geom_bond_atom_site_label_2
_geom_bond_distance
_geom_bond_site_symmetry_2
Y1 O2 2.219(11) 2_675
Y1 O1 2.252(10) 3
Y1 O9 2.321(14) .
Y1 O8 2.325(7) 4_465
Y1 O12 2.338(9) 3
Y1 O7 2.339(7) .
Y1 O12 2.382(8) 4_565
Y1 Y1 3.839(3) 2_675
Y2 O4 2.217(10) 3
Y2 O3 2.250(10) 1_455
Y2 O10 2.272(13) .
Y2 O6 2.308(7) 3
Y2 O5 2.337(6) .
Y2 O11 2.399(9) 2_565
Y2 O11 2.411(8) 1_565
Y2 Y2 3.850(3) 2_575
Mo1 O3 1.731(9) 2_666
Mo1 O1 1.750(10) .
Mo1 O4 1.759(9) 1_556
Mo1 O2 1.769(11) 2_665
Mo2 O9 1.702(13) .
Mo2 O6 1.733(7) 2_665
Mo2 O5 1.740(6) 3
Mo2 O11 1.775(13) 1_565
Mo3 O7 1.746(8) 1_655
Mo3 O8 1.758(7) 3_655
Mo3 O10 1.773(13) 1_655
Mo3 O12 1.820(13) 1_655
O1 Y1 2.252(10) 3_545
O2 Mo1 1.769(11) 2_665
O2 Y1 2.219(11) 2_675
O3 Mo1 1.731(9) 2_664
O3 Y2 2.250(10) 1_655
O4 Mo1 1.759(9) 1_554
O4 Y2 2.217(10) 3_545
O5 Mo2 1.740(6) 3_545
O6 Mo2 1.733(7) 2_665
O6 Y2 2.308(7) 3_545
O7 Mo3 1.746(7) 1_455
O8 Mo3 1.758(7) 3_645
O8 Y1 2.325(7) 4_565
O10 Mo3 1.773(13) 1_455
O11 Mo2 1.775(13) 1_545
O11 Y2 2.399(9) 2_565
O11 Y2 2.411(8) 1_545
O12 Mo3 1.820(13) 1_455
O12 Y1 2.338(8) 3_545
O12 Y1 2.382(8) 4_465
